data_1553965
loop_
_publ_author_name
'Qiao, Kai'
'Zhang, Dong'
'Zhang, Kai'
'Yuan, Xin'
'Zheng, Ming-Wei'
'Guo, Tian-Fo'
'Fang, Zheng'
'Wan, Li'
'Guo, Kai'

_publ_section_title
;
 Iron(ii)-catalyzed C-2 cyanomethylation of indoles and pyrroles via
 direct oxidative cross-dehydrogenative coupling with acetonitrile
 derivatives
;
_journal_issue 7
_journal_name_full 'Organic Chemistry Frontiers'
_journal_page_first 1129
_journal_paper_doi 10.1039/C7QO01086A
_journal_volume 5
_journal_year 2018
_chemical_formula_sum 'C10 H8 N4'
_chemical_formula_weight 184.20
_space_group_crystal_system monoclinic
_space_group_IT_number 14
_space_group_name_Hall '-P 2ybc'
_space_group_name_H-M_alt 'P 1 21/c 1'
_atom_sites_solution_hydrogens geom
_audit_creation_method SHELXL-2016/6
_audit_update_record
;
2017-09-12 deposited with the CCDC.
2018-01-23 downloaded from the CCDC.
;
_cell_angle_alpha 90
_cell_angle_beta 102.442(2)
_cell_angle_gamma 90
_cell_formula_units_Z 4
_cell_length_a 4.3504(4)
_cell_length_b 24.437(2)
_cell_length_c 8.5476(7)
_cell_measurement_reflns_used 4455
_cell_measurement_temperature 153(2)
_cell_measurement_theta_max 27.62
_cell_measurement_theta_min 2.50
_cell_volume 887.36(13)
_computing_cell_refinement 'Bruker SAINT'
_computing_data_collection 'Bruker APEX2'
_computing_data_reduction 'Bruker SAINT'
_computing_molecular_graphics 'Bruker SHELXTL'
_computing_publication_material 'Bruker SHELXTL'
_computing_structure_refinement 'SHELXL-2016/6 (Sheldrick, 2016)'
_computing_structure_solution 'SHELXT 2014/5 (Sheldrick, 2014)'
_diffrn_ambient_temperature 153(2)
_diffrn_measured_fraction_theta_full 0.993
_diffrn_measured_fraction_theta_max 0.993
_diffrn_measurement_device_type 'Bruker APEX-II CCD'
_diffrn_measurement_method '\f and \w scans'
_diffrn_radiation_type MoK\a
_diffrn_radiation_wavelength 0.71073
_diffrn_reflns_av_R_equivalents 0.0563
_diffrn_reflns_av_unetI/netI 0.0491
_diffrn_reflns_Laue_measured_fraction_full 0.993
_diffrn_reflns_Laue_measured_fraction_max 0.993
_diffrn_reflns_limit_h_max 5
_diffrn_reflns_limit_h_min -5
_diffrn_reflns_limit_k_max 26
_diffrn_reflns_limit_k_min -29
_diffrn_reflns_limit_l_max 9
_diffrn_reflns_limit_l_min -10
_diffrn_reflns_number 5901
_diffrn_reflns_point_group_measured_fraction_full 0.993
_diffrn_reflns_point_group_measured_fraction_max 0.993
_diffrn_reflns_theta_full 25.009
_diffrn_reflns_theta_max 25.009
_diffrn_reflns_theta_min 3.495
_exptl_absorpt_coefficient_mu 0.089
_exptl_crystal_density_diffrn 1.379
_exptl_crystal_F_000 384
_exptl_crystal_size_max 0.220
_exptl_crystal_size_mid 0.190
_exptl_crystal_size_min 0.170
_refine_diff_density_max 0.209
_refine_diff_density_min -0.275
_refine_diff_density_rms 0.055
_refine_ls_extinction_coef 0.165(19)
_refine_ls_extinction_expression Fc^*^=kFc[1+0.001xFc^2^\l^3^/sin(2\q)]^-1/4^
_refine_ls_extinction_method 'SHELXL-2016/6 (Sheldrick 2016)'
_refine_ls_goodness_of_fit_ref 1.058
_refine_ls_hydrogen_treatment constr
_refine_ls_matrix_type full
_refine_ls_number_parameters 128
_refine_ls_number_reflns 1551
_refine_ls_number_restraints 0
_refine_ls_restrained_S_all 1.058
_refine_ls_R_factor_all 0.0481
_refine_ls_R_factor_gt 0.0449
_refine_ls_shift/su_max 0.000
_refine_ls_shift/su_mean 0.000
_refine_ls_structure_factor_coef Fsqd
_refine_ls_weighting_details 'w=1/[\s^2^(Fo^2^)+(0.0492P)^2^+0.4365P] where P=(Fo^2^+2Fc^2^)/3'
_refine_ls_weighting_scheme calc
_refine_ls_wR_factor_gt 0.1151
_refine_ls_wR_factor_ref 0.1186
_reflns_Friedel_coverage 0.000
_reflns_number_gt 1419
_reflns_number_total 1551
_reflns_threshold_expression 'I > 2\s(I)'
_cod_data_source_file c7qo01086a2.cif
_cod_data_source_block 20170906LMF_0m_a
_cod_original_cell_volume 887.35(13)
_cod_original_sg_symbol_H-M 'P 21/c'
_cod_database_code 1553965
_shelx_shelxl_version_number 2016/6
_shelx_space_group_comment
;
The symmetry employed for this shelxl refinement is uniquely defined
by the following loop, which should always be used as a source of
symmetry information in preference to the above space-group names.
They are only intended as comments.
;
_shelx_estimated_absorpt_t_min 0.981
_shelx_estimated_absorpt_t_max 0.985

loop_
_space_group_symop_operation_xyz
'x, y, z'
'-x, y+1/2, -z+1/2'
'-x, -y, -z'
'x, -y-1/2, z-1/2'

loop_
_atom_site_label
_atom_site_type_symbol
_atom_site_fract_x
_atom_site_fract_y
_atom_site_fract_z
_atom_site_U_iso_or_equiv
_atom_site_adp_type
_atom_site_occupancy
_atom_site_site_symmetry_order
_atom_site_calc_flag
_atom_site_refinement_flags_posn
_atom_site_refinement_flags_adp
C1 C 0.5822(4) 0.34049(7) 0.42060(19) 0.0292(4) Uani 1 1 d . .
H1 H 0.677560 0.306911 0.401148 0.035 Uiso 1 1 calc R U
C2 C 0.5860(4) 0.38355(8) 0.31713(19) 0.0322(5) Uani 1 1 d . .
H2 H 0.679820 0.380389 0.226951 0.039 Uiso 1 1 calc R U
C3 C 0.4464(4) 0.43151(8) 0.3511(2) 0.0331(5) Uani 1 1 d . .
H3 H 0.445999 0.461972 0.282015 0.040 Uiso 1 1 calc R U
C4 C 0.3242(4) 0.39255(6) 0.56845(18) 0.0225(4) Uani 1 1 d . .
C5 C 0.0293(4) 0.44496(7) 0.7334(2) 0.0272(4) Uani 1 1 d . .
H5 H -0.005227 0.476810 0.668204 0.033 Uiso 1 1 calc R U
C6 C -0.0651(4) 0.43769(7) 0.8727(2) 0.0292(4) Uani 1 1 d . .
H6 H -0.178537 0.463241 0.922211 0.035 Uiso 1 1 calc R U
C7 C 0.0367(4) 0.38477(7) 0.93162(18) 0.0275(4) Uani 1 1 d . .
H7 H 0.003388 0.368899 1.028074 0.033 Uiso 1 1 calc R U
C8 C 0.1892(4) 0.36080(6) 0.82682(17) 0.0233(4) Uani 1 1 d . .
C9 C 0.3310(4) 0.30452(7) 0.84089(18) 0.0256(4) Uani 1 1 d . .
H9A H 0.539591 0.306109 0.812363 0.031 Uiso 1 1 calc R U
H9B H 0.363233 0.292165 0.953564 0.031 Uiso 1 1 calc R U
C10 C 0.1327(4) 0.26448(7) 0.73695(19) 0.0259(4) Uani 1 1 d . .
N1 N 0.4492(3) 0.34419(6) 0.54759(15) 0.0264(4) Uani 1 1 d . .
N2 N 0.3122(3) 0.43709(6) 0.47638(17) 0.0297(4) Uani 1 1 d . .
N3 N 0.1853(3) 0.39801(5) 0.70165(15) 0.0226(4) Uani 1 1 d . .
N4 N -0.0276(4) 0.23304(6) 0.66051(18) 0.0362(4) Uani 1 1 d . .

loop_
_atom_site_aniso_label
_atom_site_aniso_U_11
_atom_site_aniso_U_22
_atom_site_aniso_U_33
_atom_site_aniso_U_23
_atom_site_aniso_U_13
_atom_site_aniso_U_12
C1 0.0278(9) 0.0323(9) 0.0280(9) -0.0056(7) 0.0072(7) -0.0031(7)
C2 0.0288(9) 0.0457(11) 0.0234(9) 0.0000(7) 0.0085(7) -0.0036(8)
C3 0.0321(10) 0.0397(10) 0.0291(9) 0.0090(7) 0.0097(7) -0.0019(8)
C4 0.0200(8) 0.0250(8) 0.0216(8) -0.0006(6) 0.0023(6) -0.0038(6)
C5 0.0265(9) 0.0226(8) 0.0318(9) -0.0017(6) 0.0049(7) 0.0005(7)
C6 0.0294(9) 0.0293(9) 0.0296(9) -0.0077(7) 0.0083(7) 0.0009(7)
C7 0.0305(9) 0.0319(9) 0.0208(8) -0.0025(6) 0.0070(7) -0.0042(7)
C8 0.0231(8) 0.0259(9) 0.0198(8) 0.0001(6) 0.0019(6) -0.0037(6)
C9 0.0267(9) 0.0276(9) 0.0225(8) 0.0040(6) 0.0051(6) 0.0004(7)
C10 0.0288(9) 0.0248(8) 0.0265(8) 0.0037(7) 0.0116(7) 0.0054(7)
N1 0.0268(8) 0.0275(8) 0.0256(7) -0.0018(6) 0.0074(6) -0.0011(6)
N2 0.0301(8) 0.0294(8) 0.0304(8) 0.0064(6) 0.0086(6) -0.0011(6)
N3 0.0233(7) 0.0222(7) 0.0225(7) 0.0000(5) 0.0054(5) -0.0015(5)
N4 0.0394(9) 0.0296(8) 0.0398(9) -0.0046(7) 0.0092(7) -0.0010(7)

loop_
_atom_type_symbol
_atom_type_description
_atom_type_scat_dispersion_real
_atom_type_scat_dispersion_imag
_atom_type_scat_source
C C 0.0033 0.0016 'International Tables Vol C Tables 4.2.6.8 and 6.1.1.4'
H H 0.0000 0.0000 'International Tables Vol C Tables 4.2.6.8 and 6.1.1.4'
N N 0.0061 0.0033 'International Tables Vol C Tables 4.2.6.8 and 6.1.1.4'

loop_
_geom_angle_atom_site_label_1
_geom_angle_atom_site_label_2
_geom_angle_atom_site_label_3
_geom_angle
N1 C1 C2 122.41(16)
N1 C1 H1 118.8
C2 C1 H1 118.8
C1 C2 C3 116.58(16)
C1 C2 H2 121.7
C3 C2 H2 121.7
N2 C3 C2 123.03(16)
N2 C3 H3 118.5
C2 C3 H3 118.5
N1 C4 N2 127.57(15)
N1 C4 N3 116.93(14)
N2 C4 N3 115.49(14)
C6 C5 N3 108.49(14)
C6 C5 H5 125.8
N3 C5 H5 125.8
C5 C6 C7 107.50(15)
C5 C6 H6 126.3
C7 C6 H6 126.3
C8 C7 C6 108.52(14)
C8 C7 H7 125.7
C6 C7 H7 125.7
C7 C8 N3 107.26(14)
C7 C8 C9 126.39(14)
N3 C8 C9 126.34(14)
C10 C9 C8 112.57(14)
C10 C9 H9A 109.1
C8 C9 H9A 109.1
C10 C9 H9B 109.1
C8 C9 H9B 109.1
H9A C9 H9B 107.8
N4 C10 C9 177.42(18)
C4 N1 C1 115.47(14)
C3 N2 C4 114.92(15)
C5 N3 C8 108.23(13)
C5 N3 C4 123.35(13)
C8 N3 C4 128.34(14)

loop_
_geom_bond_atom_site_label_1
_geom_bond_atom_site_label_2
_geom_bond_distance
C1 N1 1.339(2)
C1 C2 1.377(2)
C1 H1 0.9500
C2 C3 1.379(3)
C2 H2 0.9500
C3 N2 1.332(2)
C3 H3 0.9500
C4 N1 1.329(2)
C4 N2 1.338(2)
C4 N3 1.405(2)
C5 C6 1.352(2)
C5 N3 1.389(2)
C5 H5 0.9500
C6 C7 1.423(2)
C6 H6 0.9500
C7 C8 1.357(2)
C7 H7 0.9500
C8 N3 1.401(2)
C8 C9 1.502(2)
C9 C10 1.470(2)
C9 H9A 0.9900
C9 H9B 0.9900
C10 N4 1.144(2)
